data_4067691
loop_
_publ_author_name
'Brown, Neil J.'
'Collison, David'
'Edge, Ruth'
'Fitzgerald, Emma C.'
'Helliwell, Madeleine'
'Howard, Judith A. K.'
'Lancashire, Hannah N.'
'Low, Paul J.'
'McDouall, Joseph J. W.'
'Raftery, James'
'Smith, Charlene A.'
'Yufit, Dmitry S.'
'Whiteley, Mark W.'

_publ_section_title
;
 Spectroscopic Properties and Electronic Structure of the
 Cycloheptatrienyl Molybdenum Alkynyl Complexes [Mo(C\\tb
 CR)(Ph2PCH2CH2PPh2)(\h-C7H7)]n+(n= 0 or 1; R =But, Fc, CO2Me, or
 C6H4-4-X, X = NH2, OMe, Me, H, CHO, CO2Me)
;
_journal_issue 5
_journal_name_full Organometallics
_journal_page_first 1261
_journal_paper_doi 10.1021/om901074b
_journal_volume 29
_journal_year 2010
_chemical_formula_moiety 'C43 H38 Mo O2 P2'
_chemical_formula_sum 'C43 H38 Mo O2 P2'
_chemical_formula_weight 744.61
_chemical_name_systematic
; 
 ? 
;
_space_group_IT_number 14
_symmetry_cell_setting monoclinic
_symmetry_Int_Tables_number 14
_symmetry_space_group_name_Hall '-P 2ybc'
_symmetry_space_group_name_H-M 'P 1 21/c 1'
_audit_creation_method SHELXL-97
_cell_angle_alpha 90.00
_cell_angle_beta 109.75(3)
_cell_angle_gamma 90.00
_cell_formula_units_Z 4
_cell_length_a 21.834(2)
_cell_length_b 9.4090(10)
_cell_length_c 17.5983(19)
_cell_volume 3402.7(9)
_diffrn_measured_fraction_theta_full 0.998
_diffrn_measured_fraction_theta_max 0.998
_diffrn_reflns_theta_full 27.50
_refine_diff_density_max 1.250
_refine_diff_density_min -1.601
_refine_diff_density_rms 0.150
_cod_data_source_file om901074b_si_002.cif
_cod_data_source_block s031_2i
_cod_depositor_comments
;
The following automatic conversions were performed:

'_symmetry_cell_setting' value 'Monoclinic' changed to 'monoclinic'
according to /home/saulius/struct/CIF-dictionaries/cif_core.dic
dictionary named 'cif_core.dic' version 2.4.1 from 2010-06-29.

Automatic conversion script
Id: cif_fix_values 1715 2011-07-08 13:25:40Z adriana 
;
_cod_original_cell_volume 3402.7(6)
_cod_original_sg_symbol_Hall '-P 2ybc     '
_cod_original_sg_symbol_H-M 'P 1 21/c 1  '
_cod_database_code 4067691

loop_
_symmetry_equiv_pos_as_xyz
'x, y, z'
'-x, y+1/2, -z+1/2'
'-x, -y, -z'
'x, -y-1/2, z-1/2'

loop_
_atom_site_label
_atom_site_type_symbol
_atom_site_fract_x
_atom_site_fract_y
_atom_site_fract_z
_atom_site_U_iso_or_equiv
_atom_site_adp_type
_atom_site_occupancy
_atom_site_symmetry_multiplicity
_atom_site_calc_flag
_atom_site_refinement_flags
Mo1 Mo 0.18290(3) 0.91539(7) 0.69773(4) 0.0233(2) Uani 1 1 d .
P1 P 0.17106(10) 0.8230(2) 0.82250(11) 0.0241(4) Uani 1 1 d .
P2 P 0.28860(10) 0.7934(2) 0.76021(12) 0.0252(5) Uani 1 1 d .
O1 O 0.5003(3) 1.4519(6) 1.1069(3) 0.0408(15) Uani 1 1 d .
O2 O 0.4272(3) 1.6276(6) 1.0857(4) 0.0421(16) Uani 1 1 d .
C1 C 0.2306(4) 1.0726(8) 0.7839(4) 0.0257(16) Uani 1 1 d .
C2 C 0.2602(4) 1.1512(8) 0.8366(4) 0.0255(16) Uani 1 1 d .
C3 C 0.3054(4) 1.2359(7) 0.9000(4) 0.0235(16) Uani 1 1 d .
C4 C 0.3723(4) 1.2040(8) 0.9291(5) 0.0290(17) Uani 1 1 d .
H4A H 0.3875 1.1228 0.9087 0.035 Uiso 1 1 calc R
C5 C 0.4164(4) 1.2874(8) 0.9862(4) 0.0277(17) Uani 1 1 d .
H5A H 0.4613 1.2632 1.0050 0.033 Uiso 1 1 calc R
C6 C 0.3946(4) 1.4083(8) 1.0164(4) 0.0281(16) Uani 1 1 d .
C7 C 0.3293(4) 1.4385(8) 0.9902(4) 0.0278(17) Uani 1 1 d .
H7A H 0.3144 1.5194 1.0112 0.033 Uiso 1 1 calc R
C8 C 0.2847(4) 1.3539(8) 0.9342(5) 0.0287(17) Uani 1 1 d .
H8A H 0.2397 1.3756 0.9185 0.034 Uiso 1 1 calc R
C9 C 0.4413(4) 1.5070(8) 1.0726(5) 0.0321(19) Uani 1 1 d .
C10 C 0.5479(5) 1.5406(9) 1.1654(5) 0.049(3) Uani 1 1 d .
H10A H 0.5892 1.4892 1.1867 0.059 Uiso 1 1 calc R
H10B H 0.5321 1.5641 1.2098 0.073 Uiso 1 1 calc R
H10C H 0.5545 1.6284 1.1392 0.073 Uiso 1 1 calc R
C11 C 0.1654(4) 0.7832(8) 0.5821(4) 0.035(2) Uani 1 1 d .
H11A H 0.1839 0.6987 0.5696 0.042 Uiso 1 1 d R
C12 C 0.1974(4) 0.9116(9) 0.5772(4) 0.0286(16) Uani 1 1 d .
H12A H 0.2356 0.9010 0.5635 0.034 Uiso 1 1 d R
C13 C 0.1816(4) 1.0520(9) 0.5892(4) 0.033(2) Uani 1 1 d .
H13A H 0.2077 1.1244 0.5781 0.040 Uiso 1 1 d R
C14 C 0.1309(4) 1.0968(9) 0.6161(4) 0.038(2) Uani 1 1 d .
H14A H 0.1292 1.1964 0.6239 0.046 Uiso 1 1 d R
C15 C 0.0831(4) 1.0195(10) 0.6331(5) 0.038(2) Uani 1 1 d .
H15A H 0.0524 1.0723 0.6491 0.046 Uiso 1 1 d R
C16 C 0.0751(4) 0.8701(10) 0.6291(5) 0.037(2) Uani 1 1 d .
H16A H 0.0412 0.8349 0.6464 0.044 Uiso 1 1 d R
C17 C 0.1098(4) 0.7665(9) 0.6032(5) 0.0338(19) Uani 1 1 d .
H17A H 0.0932 0.6724 0.5996 0.041 Uiso 1 1 d R
C18 C 0.2524(4) 0.8008(8) 0.8983(4) 0.0260(16) Uani 1 1 d .
H18A H 0.2721 0.8950 0.9167 0.031 Uiso 1 1 calc R
H18B H 0.2492 0.7486 0.9456 0.031 Uiso 1 1 calc R
C19 C 0.2952(4) 0.7168(8) 0.8596(5) 0.0309(18) Uani 1 1 d .
H19A H 0.2812 0.6161 0.8526 0.037 Uiso 1 1 calc R
H19B H 0.3412 0.7197 0.8957 0.037 Uiso 1 1 calc R
C21 C 0.1283(4) 0.9307(8) 0.8753(4) 0.0279(17) Uani 1 1 d .
C22 C 0.1606(4) 1.0061(8) 0.9455(4) 0.0286(17) Uani 1 1 d .
H22A H 0.2067 1.0037 0.9673 0.034 Uiso 1 1 calc R
C23 C 0.1257(4) 1.0852(9) 0.9841(5) 0.0329(17) Uani 1 1 d .
H23A H 0.1484 1.1377 1.0314 0.039 Uiso 1 1 calc R
C24 C 0.0600(4) 1.0878(9) 0.9549(5) 0.0346(18) Uani 1 1 d .
H24A H 0.0366 1.1401 0.9822 0.041 Uiso 1 1 calc R
C25 C 0.0268(5) 1.0141(9) 0.8850(5) 0.040(2) Uani 1 1 d .
H25A H -0.0195 1.0164 0.8646 0.048 Uiso 1 1 calc R
C26 C 0.0604(4) 0.9369(8) 0.8443(5) 0.0330(18) Uani 1 1 d .
H26A H 0.0373 0.8885 0.7957 0.040 Uiso 1 1 calc R
C31 C 0.1366(4) 0.6457(8) 0.8237(4) 0.0248(16) Uani 1 1 d .
C32 C 0.1084(4) 0.6017(8) 0.8800(4) 0.0274(16) Uani 1 1 d .
H32A H 0.1020 0.6687 0.9170 0.033 Uiso 1 1 calc R
C33 C 0.0897(4) 0.4622(8) 0.8827(5) 0.0330(19) Uani 1 1 d .
H33A H 0.0704 0.4345 0.9214 0.040 Uiso 1 1 calc R
C34 C 0.0987(4) 0.3628(9) 0.8301(5) 0.0334(19) Uani 1 1 d .
H34A H 0.0860 0.2668 0.8327 0.040 Uiso 1 1 calc R
C35 C 0.1265(4) 0.4038(9) 0.7733(4) 0.0312(17) Uani 1 1 d .
H35A H 0.1329 0.3356 0.7368 0.037 Uiso 1 1 calc R
C36 C 0.1450(4) 0.5448(8) 0.7694(5) 0.0276(17) Uani 1 1 d .
H36A H 0.1633 0.5726 0.7298 0.033 Uiso 1 1 calc R
C41 C 0.3072(4) 0.6417(8) 0.7059(5) 0.0269(17) Uani 1 1 d .
C42 C 0.2860(4) 0.5013(8) 0.7136(5) 0.0312(18) Uani 1 1 d .
H42A H 0.2647 0.4817 0.7514 0.037 Uiso 1 1 calc R
C43 C 0.2966(4) 0.3935(8) 0.6664(5) 0.036(2) Uani 1 1 d .
H43A H 0.2835 0.2994 0.6733 0.043 Uiso 1 1 calc R
C44 C 0.3255(4) 0.4193(9) 0.6097(5) 0.0358(19) Uani 1 1 d .
H44A H 0.3317 0.3442 0.5770 0.043 Uiso 1 1 calc R
C45 C 0.3457(4) 0.5564(9) 0.6005(5) 0.036(2) Uani 1 1 d .
H45A H 0.3658 0.5750 0.5614 0.043 Uiso 1 1 calc R
C46 C 0.3367(4) 0.6656(8) 0.6480(5) 0.0310(18) Uani 1 1 d .
H46A H 0.3508 0.7587 0.6411 0.037 Uiso 1 1 calc R
C51 C 0.3621(4) 0.9010(8) 0.7779(4) 0.0253(15) Uani 1 1 d .
C52 C 0.3588(4) 1.0270(8) 0.7342(5) 0.0279(17) Uani 1 1 d .
H52A H 0.3185 1.0562 0.6959 0.034 Uiso 1 1 calc R
C53 C 0.4133(4) 1.1083(8) 0.7461(4) 0.0313(18) Uani 1 1 d .
H53A H 0.4103 1.1928 0.7156 0.038 Uiso 1 1 calc R
C54 C 0.4728(4) 1.0694(9) 0.8020(5) 0.0336(18) Uani 1 1 d .
H54A H 0.5102 1.1270 0.8102 0.040 Uiso 1 1 calc R
C55 C 0.4767(4) 0.9459(8) 0.8455(5) 0.0349(19) Uani 1 1 d .
H55A H 0.5172 0.9185 0.8840 0.042 Uiso 1 1 calc R
C56 C 0.4227(4) 0.8614(8) 0.8337(5) 0.0341(19) Uani 1 1 d .
H56A H 0.4264 0.7758 0.8636 0.041 Uiso 1 1 calc R

loop_
_atom_site_aniso_label
_atom_site_aniso_U_11
_atom_site_aniso_U_22
_atom_site_aniso_U_33
_atom_site_aniso_U_23
_atom_site_aniso_U_13
_atom_site_aniso_U_12
Mo1 0.0258(4) 0.0219(3) 0.0209(3) -0.0001(3) 0.0060(2) -0.0010(3)
P1 0.0253(11) 0.0240(9) 0.0215(9) -0.0003(8) 0.0060(8) -0.0019(8)
P2 0.0273(11) 0.0210(9) 0.0259(10) -0.0006(8) 0.0074(8) -0.0008(8)
O1 0.046(4) 0.029(3) 0.032(3) -0.005(2) -0.006(3) -0.002(3)
O2 0.047(4) 0.029(3) 0.047(4) -0.014(3) 0.010(3) 0.004(3)
C1 0.033(4) 0.018(3) 0.023(3) 0.007(3) 0.006(3) 0.004(3)
C2 0.025(4) 0.025(4) 0.026(4) 0.007(3) 0.008(3) 0.003(3)
C3 0.029(4) 0.021(3) 0.025(4) 0.001(3) 0.015(3) -0.003(3)
C4 0.026(4) 0.029(4) 0.031(4) 0.001(3) 0.008(3) 0.001(3)
C5 0.027(4) 0.028(4) 0.027(4) 0.006(3) 0.009(3) 0.000(3)
C6 0.035(4) 0.025(3) 0.024(3) 0.001(3) 0.010(3) -0.002(4)
C7 0.038(5) 0.024(4) 0.019(3) 0.002(3) 0.007(3) 0.004(3)
C8 0.031(5) 0.022(4) 0.032(4) 0.004(3) 0.009(4) 0.004(3)
C9 0.043(5) 0.029(4) 0.021(4) -0.002(3) 0.007(4) 0.004(4)
C10 0.047(6) 0.042(5) 0.041(5) -0.004(4) -0.008(4) -0.020(4)
C11 0.054(6) 0.024(4) 0.023(4) -0.005(3) 0.010(4) 0.000(4)
C12 0.045(5) 0.035(4) 0.013(3) -0.001(3) 0.019(3) 0.000(4)
C13 0.030(5) 0.040(5) 0.023(4) 0.013(3) 0.001(3) -0.009(4)
C14 0.047(6) 0.032(4) 0.023(4) -0.003(4) -0.004(4) 0.013(4)
C15 0.027(5) 0.052(5) 0.030(4) 0.002(4) 0.000(4) 0.008(4)
C16 0.019(4) 0.056(5) 0.027(4) 0.011(4) -0.002(3) -0.007(4)
C17 0.039(5) 0.027(4) 0.028(4) -0.001(3) 0.002(4) -0.005(4)
C18 0.026(4) 0.026(4) 0.027(4) -0.002(3) 0.011(3) -0.001(3)
C19 0.025(4) 0.027(4) 0.040(4) 0.002(4) 0.010(4) 0.000(3)
C21 0.039(5) 0.021(4) 0.024(3) -0.004(3) 0.010(3) -0.001(3)
C22 0.037(5) 0.024(4) 0.026(4) -0.001(3) 0.011(4) 0.002(3)
C23 0.035(5) 0.033(4) 0.031(4) -0.003(4) 0.011(3) 0.006(4)
C24 0.043(5) 0.027(4) 0.035(4) -0.004(4) 0.014(4) 0.005(4)
C25 0.039(5) 0.037(5) 0.050(5) 0.003(4) 0.021(4) 0.005(4)
C26 0.025(4) 0.030(4) 0.042(4) -0.003(4) 0.010(4) 0.002(3)
C31 0.024(4) 0.028(4) 0.017(3) -0.001(3) 0.001(3) 0.000(3)
C32 0.028(4) 0.031(4) 0.024(3) -0.001(3) 0.010(3) -0.001(3)
C33 0.035(5) 0.033(4) 0.028(4) 0.007(3) 0.007(4) 0.000(4)
C34 0.034(5) 0.031(4) 0.031(4) 0.007(3) 0.004(4) -0.001(3)
C35 0.039(5) 0.029(4) 0.024(3) -0.003(4) 0.007(3) -0.001(4)
C36 0.021(4) 0.027(4) 0.035(4) -0.001(3) 0.011(3) -0.001(3)
C41 0.025(4) 0.027(4) 0.029(4) -0.001(3) 0.009(3) 0.002(3)
C42 0.027(5) 0.029(4) 0.037(4) -0.003(4) 0.009(4) 0.002(3)
C43 0.033(5) 0.027(4) 0.044(5) -0.009(4) 0.007(4) -0.001(3)
C44 0.036(5) 0.031(4) 0.037(4) -0.010(4) 0.007(4) 0.014(4)
C45 0.028(5) 0.051(5) 0.025(4) -0.007(4) 0.004(3) 0.007(4)
C46 0.030(5) 0.023(4) 0.036(4) -0.003(3) 0.005(4) -0.005(3)
C51 0.024(4) 0.025(4) 0.026(3) -0.002(3) 0.007(3) 0.005(3)
C52 0.026(4) 0.025(4) 0.030(4) -0.007(3) 0.007(3) -0.003(3)
C53 0.037(5) 0.027(4) 0.028(4) 0.003(3) 0.009(3) 0.000(3)
C54 0.031(5) 0.032(4) 0.037(4) -0.006(4) 0.011(4) -0.006(4)
C55 0.025(4) 0.032(4) 0.042(5) -0.002(4) 0.004(4) 0.003(3)
C56 0.033(5) 0.028(4) 0.038(5) 0.001(3) 0.008(4) -0.001(3)

loop_
_atom_type_symbol
_atom_type_description
_atom_type_scat_dispersion_real
_atom_type_scat_dispersion_imag
_atom_type_scat_source
C C 0.0033 0.0016 'International Tables Vol C Tables 4.2.6.8 and 6.1.1.4'
H H 0.0000 0.0000 'International Tables Vol C Tables 4.2.6.8 and 6.1.1.4'
O O 0.0106 0.0060 'International Tables Vol C Tables 4.2.6.8 and 6.1.1.4'
P P 0.1023 0.0942 'International Tables Vol C Tables 4.2.6.8 and 6.1.1.4'
Mo Mo -1.6832 0.6857 'International Tables Vol C Tables 4.2.6.8 and 6.1.1.4'

loop_
_geom_angle_atom_site_label_1
_geom_angle_atom_site_label_2
_geom_angle_atom_site_label_3
_geom_angle
_geom_angle_publ_flag
C1 Mo1 C12 119.6(3) yes
C1 Mo1 C14 87.0(3) yes
C12 Mo1 C14 67.3(3) yes
C1 Mo1 C16 132.4(3) yes
C12 Mo1 C16 86.9(3) yes
C14 Mo1 C16 66.5(3) yes
C1 Mo1 C13 94.0(3) yes
C12 Mo1 C13 35.9(3) yes
C14 Mo1 C13 35.9(3) yes
C16 Mo1 C13 86.7(3) yes
C1 Mo1 C11 154.5(3) yes
C12 Mo1 C11 36.1(3) yes
C14 Mo1 C11 87.1(3) yes
C16 Mo1 C11 66.4(3) yes
C13 Mo1 C11 67.4(3) yes
C1 Mo1 C15 102.1(3) yes
C12 Mo1 C15 87.2(3) yes
C14 Mo1 C15 35.2(3) yes
C16 Mo1 C15 35.8(3) yes
C13 Mo1 C15 66.9(3) yes
C11 Mo1 C15 86.9(3) yes
C1 Mo1 C17 167.6(3) yes
C12 Mo1 C17 66.4(3) yes
C14 Mo1 C17 85.7(3) yes
C16 Mo1 C17 35.2(3) yes
C13 Mo1 C17 86.0(3) yes
C11 Mo1 C17 34.9(3) yes
C15 Mo1 C17 66.4(3) yes
C1 Mo1 P1 77.4(2) yes
C12 Mo1 P1 158.3(2) yes
C14 Mo1 P1 130.6(2) yes
C16 Mo1 P1 90.3(2) yes
C13 Mo1 P1 165.3(2) yes
C11 Mo1 P1 124.2(2) yes
C15 Mo1 P1 102.9(2) yes
C17 Mo1 P1 99.8(2) yes
C1 Mo1 P2 81.2(2) yes
C12 Mo1 P2 90.3(2) yes
C14 Mo1 P2 145.1(3) yes
C16 Mo1 P2 141.6(2) yes
C13 Mo1 P2 112.1(2) yes
C11 Mo1 P2 89.6(2) yes
C15 Mo1 P2 176.5(2) yes
C17 Mo1 P2 110.3(2) yes
P1 Mo1 P2 78.63(7) yes
C21 P1 C31 102.5(4) yes
C21 P1 C18 103.2(3) yes
C31 P1 C18 100.8(3) yes
C21 P1 Mo1 119.0(2) yes
C31 P1 Mo1 120.0(2) yes
C18 P1 Mo1 108.7(2) yes
C51 P2 C41 100.5(3) yes
C51 P2 C19 105.7(3) yes
C41 P2 C19 103.2(4) yes
C51 P2 Mo1 116.8(2) yes
C41 P2 Mo1 117.7(3) yes
C19 P2 Mo1 111.3(3) yes
C9 O1 C10 116.7(7) yes
C2 C1 Mo1 174.2(6) yes
C1 C2 C3 171.0(8) yes
C8 C3 C4 117.1(7) yes
C8 C3 C2 121.9(7) yes
C4 C3 C2 121.0(7) yes
C5 C4 C3 121.9(7) yes
C5 C4 H4A 119.1 ?
C3 C4 H4A 119.1 ?
C4 C5 C6 119.6(7) yes
C4 C5 H5A 120.2 ?
C6 C5 H5A 120.2 ?
C7 C6 C5 119.2(7) yes
C7 C6 C9 119.7(7) yes
C5 C6 C9 121.0(7) yes
C6 C7 C8 121.4(7) yes
C6 C7 H7A 119.3 ?
C8 C7 H7A 119.3 ?
C7 C8 C3 120.7(7) yes
C7 C8 H8A 119.6 ?
C3 C8 H8A 119.6 ?
O2 C9 O1 123.1(8) yes
O2 C9 C6 123.3(8) yes
O1 C9 C6 113.6(7) yes
O1 C10 H10A 109.5 ?
O1 C10 H10B 109.5 ?
H10A C10 H10B 109.5 ?
O1 C10 H10C 109.5 ?
H10A C10 H10C 109.5 ?
H10B C10 H10C 109.5 ?
C17 C11 C12 127.3(8) yes
C17 C11 Mo1 74.0(5) yes
C12 C11 Mo1 69.8(4) yes
C17 C11 H11A 116.3 ?
C12 C11 H11A 116.3 ?
Mo1 C11 H11A 134.3 ?
C13 C12 C11 130.2(7) yes
C13 C12 Mo1 73.8(4) yes
C11 C12 Mo1 74.1(4) yes
C13 C12 H12A 114.9 ?
C11 C12 H12A 114.9 ?
Mo1 C12 H12A 131.0 ?
C12 C13 C14 126.6(8) yes
C12 C13 Mo1 70.3(4) yes
C14 C13 Mo1 71.2(5) yes
C12 C13 H13A 116.7 ?
C14 C13 H13A 116.7 ?
Mo1 C13 H13A 137.1 ?
C15 C14 C13 130.6(8) yes
C15 C14 Mo1 73.8(5) yes
C13 C14 Mo1 72.9(4) yes
C15 C14 H14A 114.7 ?
C13 C14 H14A 114.7 ?
Mo1 C14 H14A 133.3 ?
C14 C15 C16 126.8(9) yes
C14 C15 Mo1 71.0(5) yes
C16 C15 Mo1 71.5(5) yes
C14 C15 H15A 116.6 ?
C16 C15 H15A 116.6 ?
Mo1 C15 H15A 135.9 ?
C17 C16 C15 129.5(8) yes
C17 C16 Mo1 74.3(5) yes
C15 C16 Mo1 72.7(5) yes
C17 C16 H16A 115.2 ?
C15 C16 H16A 115.2 ?
Mo1 C16 H16A 131.8 ?
C11 C17 C16 128.5(8) yes
C11 C17 Mo1 71.1(4) yes
C16 C17 Mo1 70.5(5) yes
C11 C17 H17A 115.7 ?
C16 C17 H17A 115.7 ?
Mo1 C17 H17A 139.3 ?
C19 C18 P1 108.5(5) yes
C19 C18 H18A 110.0 ?
P1 C18 H18A 110.0 ?
C19 C18 H18B 110.0 ?
P1 C18 H18B 110.0 ?
H18A C18 H18B 108.4 ?
C18 C19 P2 110.5(5) yes
C18 C19 H19A 109.5 ?
P2 C19 H19A 109.5 ?
C18 C19 H19B 109.5 ?
P2 C19 H19B 109.5 ?
H19A C19 H19B 108.1 ?
C22 C21 C26 118.5(7) yes
C22 C21 P1 122.8(6) yes
C26 C21 P1 118.8(6) yes
C21 C22 C23 120.6(8) yes
C21 C22 H22A 119.7 ?
C23 C22 H22A 119.7 ?
C24 C23 C22 120.5(8) yes
C24 C23 H23A 119.7 ?
C22 C23 H23A 119.7 ?
C23 C24 C25 120.0(8) yes
C23 C24 H24A 120.0 ?
C25 C24 H24A 120.0 ?
C24 C25 C26 120.6(9) yes
C24 C25 H25A 119.7 ?
C26 C25 H25A 119.7 ?
C25 C26 C21 119.8(8) yes
C25 C26 H26A 120.1 ?
C21 C26 H26A 120.1 ?
C32 C31 C36 118.2(7) yes
C32 C31 P1 124.1(6) yes
C36 C31 P1 117.4(6) yes
C33 C32 C31 121.0(7) yes
C33 C32 H32A 119.5 ?
C31 C32 H32A 119.5 ?
C34 C33 C32 120.8(8) yes
C34 C33 H33A 119.6 ?
C32 C33 H33A 119.6 ?
C33 C34 C35 119.5(8) yes
C33 C34 H34A 120.3 ?
C35 C34 H34A 120.3 ?
C34 C35 C36 120.2(8) yes
C34 C35 H35A 119.9 ?
C36 C35 H35A 119.9 ?
C35 C36 C31 120.3(7) yes
C35 C36 H36A 119.8 ?
C31 C36 H36A 119.8 ?
C46 C41 C42 117.7(7) yes
C46 C41 P2 119.5(6) yes
C42 C41 P2 122.5(6) yes
C43 C42 C41 120.1(8) yes
C43 C42 H42A 120.0 ?
C41 C42 H42A 120.0 ?
C44 C43 C42 121.3(8) yes
C44 C43 H43A 119.4 ?
C42 C43 H43A 119.4 ?
C43 C44 C45 119.4(8) yes
C43 C44 H44A 120.3 ?
C45 C44 H44A 120.3 ?
C46 C45 C44 120.3(8) yes
C46 C45 H45A 119.9 ?
C44 C45 H45A 119.9 ?
C45 C46 C41 121.2(7) yes
C45 C46 H46A 119.4 ?
C41 C46 H46A 119.4 ?
C52 C51 C56 118.0(7) yes
C52 C51 P2 119.7(5) yes
C56 C51 P2 122.3(6) yes
C53 C52 C51 120.5(7) yes
C53 C52 H52A 119.7 ?
C51 C52 H52A 119.7 ?
C52 C53 C54 121.2(7) yes
C52 C53 H53A 119.4 ?
C54 C53 H53A 119.4 ?
C55 C54 C53 118.9(8) yes
C55 C54 H54A 120.5 ?
C53 C54 H54A 120.5 ?
C54 C55 C56 120.9(8) yes
C54 C55 H55A 119.6 ?
C56 C55 H55A 119.6 ?
C55 C56 C51 120.5(7) yes
C55 C56 H56A 119.8 ?
C51 C56 H56A 119.8 ?

loop_
_geom_bond_atom_site_label_1
_geom_bond_atom_site_label_2
_geom_bond_distance
_geom_bond_publ_flag
Mo1 C1 2.122(7) yes
Mo1 C12 2.249(6) yes
Mo1 C14 2.273(8) yes
Mo1 C16 2.294(8) yes
Mo1 C13 2.294(7) yes
Mo1 C11 2.304(8) yes
Mo1 C15 2.309(8) yes
Mo1 C17 2.342(8) yes
Mo1 P1 2.455(2) yes
Mo1 P2 2.478(2) yes
P1 C21 1.830(8) yes
P1 C31 1.832(8) yes
P1 C18 1.837(8) yes
P2 C51 1.833(8) yes
P2 C41 1.838(8) yes
P2 C19 1.851(8) yes
O1 C9 1.329(10) yes
O1 C10 1.454(9) yes
O2 C9 1.218(9) yes
C1 C2 1.193(10) yes
C2 C3 1.451(10) yes
C3 C8 1.408(10) yes
C3 C4 1.408(10) yes
C4 C5 1.378(10) yes
C4 H4A 0.9500 ?
C5 C6 1.405(11) yes
C5 H5A 0.9500 ?
C6 C7 1.374(11) yes
C6 C9 1.483(11) yes
C7 C8 1.380(10) yes
C7 H7A 0.9500 ?
C8 H8A 0.9500 ?
C10 H10A 0.9800 ?
C10 H10B 0.9800 ?
C10 H10C 0.9800 ?
C11 C17 1.394(12) yes
C11 C12 1.413(11) yes
C11 H11A 0.9500 ?
C12 C13 1.399(11) yes
C12 H12A 0.9500 ?
C13 C14 1.407(12) yes
C13 H13A 0.9500 ?
C14 C15 1.385(13) yes
C14 H14A 0.9500 ?
C15 C16 1.415(13) yes
C15 H15A 0.9500 ?
C16 C17 1.402(12) yes
C16 H16A 0.9500 ?
C17 H17A 0.9500 ?
C18 C19 1.548(10) yes
C18 H18A 0.9900 ?
C18 H18B 0.9900 ?
C19 H19A 0.9900 ?
C19 H19B 0.9900 ?
C21 C22 1.392(10) yes
C21 C26 1.397(11) yes
C22 C23 1.394(11) yes
C22 H22A 0.9500 ?
C23 C24 1.352(11) yes
C23 H23A 0.9500 ?
C24 C25 1.384(12) yes
C24 H24A 0.9500 ?
C25 C26 1.391(11) yes
C25 H25A 0.9500 ?
C26 H26A 0.9500 ?
C31 C32 1.394(10) yes
C31 C36 1.402(10) yes
C32 C33 1.381(11) yes
C32 H32A 0.9500 ?
C33 C34 1.376(11) yes
C33 H33A 0.9500 ?
C34 C35 1.389(11) yes
C34 H34A 0.9500 ?
C35 C36 1.395(10) yes
C35 H35A 0.9500 ?
C36 H36A 0.9500 ?
C41 C46 1.396(11) yes
C41 C42 1.421(11) yes
C42 C43 1.379(11) yes
C42 H42A 0.9500 ?
C43 C44 1.371(12) yes
C43 H43A 0.9500 ?
C44 C45 1.390(12) yes
C44 H44A 0.9500 ?
C45 C46 1.379(11) yes
C45 H45A 0.9500 ?
C46 H46A 0.9500 ?
C51 C52 1.401(10) yes
C51 C56 1.406(11) yes
C52 C53 1.369(11) yes
C52 H52A 0.9500 ?
C53 C54 1.388(11) yes
C53 H53A 0.9500 ?
C54 C55 1.378(11) yes
C54 H54A 0.9500 ?
C55 C56 1.380(11) yes
C55 H55A 0.9500 ?
C56 H56A 0.9500 ?
